data_2200072
loop_
_publ_author_name
'Lynch, Daniel E.'
'McClenaghan, Ian'

_publ_section_title
;
 2-Amino-4,6-bis(phenylthio)pyrimidine
;
_journal_issue 1
_journal_name_full 'Acta Crystallographica Section E'
_journal_page_first o26
_journal_page_last o27
_journal_paper_doi 10.1107/S1600536800017888
_journal_volume 57
_journal_year 2001
_chemical_formula_moiety 'C16 H13 N3 S2'
_chemical_formula_sum 'C16 H13 N3 S2'
_chemical_formula_weight 311.41
_chemical_name_systematic
;
2-Amino-4,6-bis(phenylthio)pyrimidine
;
_space_group_IT_number 14
_symmetry_cell_setting monoclinic
_symmetry_space_group_name_Hall '-P 2yn'
_symmetry_space_group_name_H-M 'P 1 21/n 1'
_audit_creation_method SHELXL-97
_cell_angle_alpha 90.00
_cell_angle_beta 95.73(3)
_cell_angle_gamma 90.00
_cell_formula_units_Z 4
_cell_length_a 8.7937(18)
_cell_length_b 8.3091(17)
_cell_length_c 21.148(4)
_cell_measurement_reflns_used 6016
_cell_measurement_temperature 150(2)
_cell_measurement_theta_max 27.48
_cell_measurement_theta_min 1.00
_cell_volume 1537.5(5)
_computing_cell_refinement 'DENZO and COLLECT'
_computing_data_collection 'DENZO (Otwinowski & Minor, 1997) and COLLECT (Hooft, 1998)'
_computing_data_reduction 'DENZO and COLLECT'
_computing_publication_material SHELXL97
_computing_structure_refinement 'SHELXL97 (Sheldrick, 1997)'
_computing_structure_solution 'SHELXS97 (Sheldrick, 1997)'
_diffrn_ambient_temperature 150(2)
_diffrn_detector_area_resol_mean 9.091
_diffrn_measured_fraction_theta_full .984
_diffrn_measured_fraction_theta_max .984
_diffrn_measurement_device_type 'Enraf Nonius KappaCCD area-detector'
_diffrn_measurement_method '\f and \w'
_diffrn_radiation_monochromator graphite
_diffrn_radiation_source 'Enraf Nonius FR591 rotating anode'
_diffrn_radiation_type MoK\a
_diffrn_radiation_wavelength .71073
_diffrn_reflns_av_R_equivalents .088
_diffrn_reflns_av_sigmaI/netI .0778
_diffrn_reflns_limit_h_max 10
_diffrn_reflns_limit_h_min -11
_diffrn_reflns_limit_k_max 10
_diffrn_reflns_limit_k_min -9
_diffrn_reflns_limit_l_max 27
_diffrn_reflns_limit_l_min -27
_diffrn_reflns_number 12370
_diffrn_reflns_theta_full 27.48
_diffrn_reflns_theta_max 27.48
_diffrn_reflns_theta_min 1.94
_diffrn_standards_decay_% 0
_diffrn_standards_number 0
_exptl_absorpt_coefficient_mu .342
_exptl_absorpt_correction_T_max .947
_exptl_absorpt_correction_T_min .893
_exptl_absorpt_correction_type multi-scan
_exptl_absorpt_process_details '(SORTAV; Blessing, 1995)'
_exptl_crystal_colour colourless
_exptl_crystal_density_diffrn 1.345
_exptl_crystal_density_method 'not measured'
_exptl_crystal_description block
_exptl_crystal_F_000 648
_exptl_crystal_size_max .34
_exptl_crystal_size_mid .18
_exptl_crystal_size_min .16
_refine_diff_density_max .292
_refine_diff_density_min -.467
_refine_ls_extinction_method none
_refine_ls_goodness_of_fit_ref 1.004
_refine_ls_hydrogen_treatment mixed
_refine_ls_matrix_type full
_refine_ls_number_parameters 198
_refine_ls_number_reflns 3476
_refine_ls_number_restraints 0
_refine_ls_restrained_S_all 1.004
_refine_ls_R_factor_all .077
_refine_ls_R_factor_gt .046
_refine_ls_shift/su_max .009
_refine_ls_shift/su_mean .001
_refine_ls_structure_factor_coef Fsqd
_refine_ls_weighting_details 'w = 1/[\s^2^(Fo^2^)+(0.0595P)^2^] where P = (Fo^2^+2Fc^2^)/3'
_refine_ls_weighting_scheme calc
_refine_ls_wR_factor_ref .117
_reflns_number_gt 2440
_reflns_number_total 3476
_reflns_threshold_expression I>2\s(I)
_cod_data_source_file ob6001.cif
_cod_data_source_block I
_cod_depositor_comments
;
The following automatic conversions were performed:

'_exptl_absorpt_correction_type' value 'Multi-scan' changed to
'multi-scan' according to
/home/saulius/struct/CIF-dictionaries/cif_core.dic dictionary named
'cif_core.dic' version 2.4.1 from 2010-06-29.

Automatic conversion script
Id: cif_fix_values 1715 2011-07-08 13:25:40Z adriana 
;
_cod_original_sg_symbol_H-M 'P 21/n'
_cod_database_code 2200072
_cod_database_fobs_code 2200072

loop_
_symmetry_equiv_pos_as_xyz
'x, y, z'
'-x+1/2, y+1/2, -z+1/2'
'-x, -y, -z'
'x-1/2, -y-1/2, z-1/2'

loop_
_atom_site_label
_atom_site_fract_x
_atom_site_fract_y
_atom_site_fract_z
_atom_site_U_iso_or_equiv
_atom_site_adp_type
_atom_site_calc_flag
_atom_site_refinement_flags
_atom_site_occupancy
_atom_site_disorder_assembly
_atom_site_disorder_group
_atom_site_type_symbol
N1 -.11796(16) .86840(19) .05032(7) .0250(4) Uani d . 1 . . N
C2 -.2636(2) .9113(2) .03158(9) .0263(4) Uani d . 1 . . C
N21 -.2840(2) 1.0482(2) -.00121(9) .0377(5) Uani d . 1 . . N
H21 -.367(3) 1.078(3) -.0130(11) .046(7) Uiso d . 1 . . H
H22 -.195(2) 1.096(3) -.0085(10) .045(7) Uiso d . 1 . . H
N3 -.38907(16) .82762(19) .04364(7) .0277(4) Uani d . 1 . . N
C4 -.3641(2) .6896(2) .07527(8) .0243(4) Uani d . 1 . . C
C5 -.21929(18) .6316(2) .09563(8) .0225(4) Uani d . 1 . . C
H5 -.2033 .5322 .1175 .028 Uiso calc R 1 . . H
C6 -.09983(19) .7301(2) .08166(8) .0219(4) Uani d . 1 . . C
S1 -.53545(5) .59059(7) .08775(3) .0405(2) Uani d . 1 . . S
C7 -.47507(19) .4307(2) .13952(9) .0263(4) Uani d . 1 . . C
C8 -.4799(2) .2752(3) .11697(11) .0407(5) Uani d . 1 . . C
H8 -.5110 .2544 .0734 .051 Uiso calc R 1 . . H
C9 -.4391(3) .1490(3) .15819(13) .0524(7) Uani d . 1 . . C
H9 -.4433 .0414 .1429 .065 Uiso calc R 1 . . H
C10 -.3931(2) .1792(3) .22057(12) .0480(6) Uani d . 1 . . C
H10 -.3642 .0924 .2485 .060 Uiso calc R 1 . . H
C11 -.3881(3) .3333(3) .24326(11) .0451(6) Uani d . 1 . . C
H11 -.3552 .3535 .2867 .056 Uiso calc R 1 . . H
C12 -.4314(2) .4599(3) .20276(10) .0364(5) Uani d . 1 . . C
H12 -.4308 .5668 .2187 .045 Uiso calc R 1 . . H
S2 .09499(5) .69097(6) .10351(2) .02865(17) Uani d . 1 . . S
C13 .09830(18) .4884(2) .13030(9) .0230(4) Uani d . 1 . . C
C14 .0717(2) .3629(3) .08753(9) .0302(5) Uani d . 1 . . C
H14 .0485 .3850 .0435 .038 Uiso calc R 1 . . H
C15 .0789(2) .2053(3) .10885(10) .0343(5) Uani d . 1 . . C
H15 .0593 .1190 .0797 .043 Uiso calc R 1 . . H
C16 .1147(2) .1744(3) .17267(10) .0357(5) Uani d . 1 . . C
H16 .1203 .0663 .1874 .045 Uiso calc R 1 . . H
C17 .1425(2) .2983(3) .21503(10) .0387(5) Uani d . 1 . . C
H17 .1675 .2757 .2589 .048 Uiso calc R 1 . . H
C18 .1342(2) .4560(3) .19428(9) .0299(5) Uani d . 1 . . C
H18 .1530 .5417 .2237 .037 Uiso calc R 1 . . H

loop_
_atom_site_aniso_label
_atom_site_aniso_U_11
_atom_site_aniso_U_22
_atom_site_aniso_U_33
_atom_site_aniso_U_12
_atom_site_aniso_U_13
_atom_site_aniso_U_23
N1 .0262(8) .0199(9) .0286(9) .0012(6) .0017(6) .0019(7)
C2 .0319(11) .0210(11) .0263(10) .0065(8) .0036(8) .0042(8)
N21 .0350(11) .0288(11) .0489(12) .0064(9) .0029(9) .0172(9)
N3 .0240(8) .0269(10) .0324(9) .0066(7) .0033(7) .0086(7)
C4 .0236(10) .0251(11) .0243(10) .0030(7) .0037(7) .0049(8)
C5 .0210(9) .0213(10) .0251(10) .0032(7) .0013(7) .0056(8)
C6 .0219(9) .0222(11) .0216(10) .0049(7) .0023(7) .0000(8)
S1 .0180(3) .0464(4) .0569(4) .0036(2) .0030(2) .0258(3)
C7 .0178(9) .0294(12) .0322(11) .0019(8) .0045(7) .0087(9)
C8 .0431(13) .0414(15) .0374(13) .0001(10) .0024(9) -.0034(11)
C9 .0602(16) .0285(14) .0694(19) .0039(11) .0112(13) .0011(13)
C10 .0408(13) .0454(17) .0579(17) .0075(11) .0060(11) .0268(13)
C11 .0425(13) .0588(18) .0339(13) -.0049(11) .0036(10) .0152(12)
C12 .0378(12) .0355(14) .0370(13) -.0040(9) .0098(9) -.0010(10)
S2 .0187(3) .0248(3) .0419(3) -.00065(18) .0004(2) .0068(2)
C13 .0147(9) .0228(11) .0313(11) .0011(7) .0020(7) .0023(8)
C14 .0315(11) .0301(12) .0284(11) .0042(8) .0006(8) -.0002(9)
C15 .0369(12) .0275(12) .0376(13) .0029(9) -.0002(9) -.0059(10)
C16 .0408(12) .0241(13) .0418(13) .0027(9) .0027(9) .0068(10)
C17 .0509(14) .0362(14) .0277(12) .0051(10) -.0016(9) .0077(10)
C18 .0294(10) .0275(12) .0317(12) .0033(8) -.0025(8) -.0029(9)

loop_
_atom_type_symbol
_atom_type_description
_atom_type_scat_dispersion_real
_atom_type_scat_dispersion_imag
_atom_type_scat_source
C C .0033 .0016 'International Tables Vol C Tables 4.2.6.8 and 6.1.1.4'
H H .0000 .0000 'International Tables Vol C Tables 4.2.6.8 and 6.1.1.4'
N N .0061 .0033 'International Tables Vol C Tables 4.2.6.8 and 6.1.1.4'
S S .1246 .1234 'International Tables Vol C Tables 4.2.6.8 and 6.1.1.4'

loop_
_geom_angle_atom_site_label_1
_geom_angle_atom_site_label_2
_geom_angle_atom_site_label_3
_geom_angle
C6 N1 C2 115.99(15)
N21 C2 N3 117.86(18)
N21 C2 N1 116.86(18)
N3 C2 N1 125.28(17)
C2 N21 H21 120.3(18)
C2 N21 H22 113.2(15)
H21 N21 H22 127(2)
C4 N3 C2 116.17(15)
N3 C4 C5 123.56(16)
N3 C4 S1 112.12(13)
C5 C4 S1 124.32(14)
C6 C5 C4 114.83(17)
C6 C5 H5 122.6
C4 C5 H5 122.6
N1 C6 C5 124.14(16)
N1 C6 S2 110.87(13)
C5 C6 S2 124.99(14)
C4 S1 C7 103.61(9)
C8 C7 C12 119.90(19)
C8 C7 S1 119.57(16)
C12 C7 S1 120.43(16)
C7 C8 C9 119.6(2)
C7 C8 H8 120.2
C9 C8 H8 120.2
C10 C9 C8 120.1(2)
C10 C9 H9 119.9
C8 C9 H9 119.9
C9 C10 C11 120.5(2)
C9 C10 H10 119.7
C11 C10 H10 119.7
C10 C11 C12 119.8(2)
C10 C11 H11 120.1
C12 C11 H11 120.1
C7 C12 C11 120.0(2)
C7 C12 H12 120.0
C11 C12 H12 120.0
C6 S2 C13 104.10(8)
C14 C13 C18 119.90(18)
C14 C13 S2 120.60(15)
C18 C13 S2 119.44(15)
C15 C14 C13 120.02(19)
C15 C14 H14 120.0
C13 C14 H14 120.0
C16 C15 C14 119.6(2)
C16 C15 H15 120.2
C14 C15 H15 120.2
C17 C16 C15 120.5(2)
C17 C16 H16 119.7
C15 C16 H16 119.7
C16 C17 C18 120.3(2)
C16 C17 H17 119.8
C18 C17 H17 119.8
C17 C18 C13 119.67(19)
C17 C18 H18 120.2
C13 C18 H18 120.2

loop_
_geom_bond_atom_site_label_1
_geom_bond_atom_site_label_2
_geom_bond_site_symmetry_2
_geom_bond_distance
_geom_bond_publ_flag
N1 C6 . 1.328(2) ?
N1 C2 . 1.350(2) ?
C2 N21 . 1.335(3) ?
C2 N3 . 1.350(2) ?
N21 H21 . .78(2) ?
N21 H22 . .90(2) ?
N3 C4 . 1.335(2) ?
C4 C5 . 1.389(2) ?
C4 S1 . 1.7593(18) ?
C5 C6 . 1.387(2) ?
C5 H5 . .9500 ?
C6 S2 . 1.7596(18) ?
S1 C7 . 1.7693(19) ?
C7 C8 . 1.376(3) ?
C7 C12 . 1.376(3) ?
C8 C9 . 1.388(3) ?
C8 H8 . .9500 ?
C9 C10 . 1.364(3) ?
C9 H9 . .9500 ?
C10 C11 . 1.366(3) ?
C10 H10 . .9500 ?
C11 C12 . 1.386(3) ?
C11 H11 . .9500 ?
C12 H12 . .9500 ?
S2 C13 . 1.775(2) ?
C13 C14 . 1.385(3) ?
C13 C18 . 1.385(3) ?
C14 C15 . 1.384(3) ?
C14 H14 . .9500 ?
C15 C16 . 1.379(3) ?
C15 H15 . .9500 ?
C16 C17 . 1.371(3) ?
C16 H16 . .9500 ?
C17 C18 . 1.381(3) ?
C17 H17 . .9500 ?
C18 H18 . .9500 ?

loop_
_geom_hbond_atom_site_label_D
_geom_hbond_atom_site_label_H
_geom_hbond_atom_site_label_A
_geom_hbond_site_symmetry_A
_geom_hbond_distance_DH
_geom_hbond_distance_HA
_geom_hbond_distance_DA
_geom_hbond_angle_DHA
_geom_hbond_publ_flag
N21 H21 N3 3_475 .78(2) 2.32(2) 3.102(2) 177(2) yes
N21 H22 S2 3_575 .90(2) 2.88(2) 3.586(2) 136.2(17) yes

loop_
_geom_torsion_atom_site_label_1
_geom_torsion_atom_site_label_2
_geom_torsion_atom_site_label_3
_geom_torsion_atom_site_label_4
_geom_torsion
C6 N1 C2 N21 -178.56(18)
C6 N1 C2 N3 1.8(3)
N21 C2 N3 C4 178.52(18)
N1 C2 N3 C4 -1.8(3)
C2 N3 C4 C5 .3(3)
C2 N3 C4 S1 -179.60(14)
N3 C4 C5 C6 1.1(3)
S1 C4 C5 C6 -179.02(14)
C2 N1 C6 C5 -.2(3)
C2 N1 C6 S2 -179.51(13)
C4 C5 C6 N1 -1.2(3)
C4 C5 C6 S2 178.06(14)
N3 C4 S1 C7 -171.71(14)
C5 C4 S1 C7 8.43(19)
C4 S1 C7 C8 -108.49(16)
C4 S1 C7 C12 75.05(17)
C12 C7 C8 C9 -.6(3)
S1 C7 C8 C9 -177.11(16)
C7 C8 C9 C10 -.6(3)
C8 C9 C10 C11 .7(4)
C9 C10 C11 C12 .5(3)
C8 C7 C12 C11 1.8(3)
S1 C7 C12 C11 178.29(16)
C10 C11 C12 C7 -1.8(3)
N1 C6 S2 C13 -169.17(13)
C5 C6 S2 C13 11.49(18)
C6 S2 C13 C14 72.38(16)
C6 S2 C13 C18 -110.35(15)
C18 C13 C14 C15 .9(3)
S2 C13 C14 C15 178.16(14)
C13 C14 C15 C16 -.9(3)
C14 C15 C16 C17 .3(3)
C15 C16 C17 C18 .3(3)
C16 C17 C18 C13 -.3(3)
C14 C13 C18 C17 -.3(3)
S2 C13 C18 C17 -177.61(15)

loop_
_cod_related_entry_id
_cod_related_entry_database
_cod_related_entry_code
1 ChemSpider 1225548
